data_4068582
loop_
_publ_author_name
'Bokach, Nadezhda A.'
'Kuznetsov, Maxim L.'
'Haukka, Matti'
'Ovcharenko, Victor I.'
'Tretyakov, Eugeny V.'
'Kukushkin, Vadim Yu.'

_publ_section_title
;
 Platinum(II)-Complexed Tetrahydroimidazo[1,2-b][1,2,4]oxadiazoles Derived
 from Metal-Mediated 1,3-Dipolar Cycloaddition. Novel Type of
 Heterocycles, Which Do Not Exist without the Metal Center
;
_journal_issue 5
_journal_name_full Organometallics
_journal_page_first 1406
_journal_paper_doi 10.1021/om800963d
_journal_volume 28
_journal_year 2009
_chemical_formula_moiety 'C8 H16 N2 O, C6 H2 N3 O7'
_chemical_formula_sum 'C14 H18 N5 O8'
_chemical_formula_weight 384.33
_chemical_name_systematic
;
 ?
;
_space_group_IT_number 14
_symmetry_cell_setting monoclinic
_symmetry_space_group_name_Hall '-P 2yn'
_symmetry_space_group_name_H-M 'P 1 21/n 1'
_atom_sites_solution_hydrogens mixed
_atom_sites_solution_primary direct
_atom_sites_solution_secondary difmap
_audit_creation_method SHELXL-97
_cell_angle_alpha 90.00
_cell_angle_beta 96.9990(10)
_cell_angle_gamma 90.00
_cell_formula_units_Z 4
_cell_length_a 7.8606(2)
_cell_length_b 20.4315(3)
_cell_length_c 10.7365(2)
_cell_measurement_reflns_used 7071
_cell_measurement_temperature 120(2)
_cell_measurement_theta_max 27.48
_cell_measurement_theta_min 1.00
_cell_volume 1711.47(6)
_computing_cell_refinement 'Denzo/Scalepack (Otwinowski & Minor, 1997)'
_computing_data_collection 'Collect (Bruker AXS BV, 1997-2004)'
_computing_data_reduction 'Denzo/Scalepack (Otwinowski & Minor, 1997)'
_computing_molecular_graphics 'Diamond v.3.1e (Brandenburg, 2007)'
_computing_publication_material 'SHELXL-97 (Sheldrick, 1997)'
_computing_structure_refinement 'SHELXL-97 (Sheldrick, 1997)'
_computing_structure_solution 'SIR2004 (Burla et al., 2005)'
_diffrn_ambient_temperature 120(2)
_diffrn_detector_area_resol_mean 9
_diffrn_measured_fraction_theta_full 0.999
_diffrn_measured_fraction_theta_max 0.999
_diffrn_measurement_device '95mm CCD camera on \k-goniostat'
_diffrn_measurement_device_type 'Nonius KappaCCD'
_diffrn_measurement_method '\f scans and \w scans with \k offset'
_diffrn_radiation_monochromator 'horizontally mounted graphite crystal'
_diffrn_radiation_source 'fine-focus sealed tube'
_diffrn_radiation_type MoK\a
_diffrn_radiation_wavelength 0.71073
_diffrn_reflns_av_R_equivalents 0.0461
_diffrn_reflns_av_sigmaI/netI 0.0257
_diffrn_reflns_limit_h_max 10
_diffrn_reflns_limit_h_min -10
_diffrn_reflns_limit_k_max 26
_diffrn_reflns_limit_k_min -26
_diffrn_reflns_limit_l_max 13
_diffrn_reflns_limit_l_min -13
_diffrn_reflns_number 31872
_diffrn_reflns_theta_full 27.44
_diffrn_reflns_theta_max 27.44
_diffrn_reflns_theta_min 2.76
_exptl_absorpt_coefficient_mu 0.124
_exptl_absorpt_correction_T_max 0.9688
_exptl_absorpt_correction_T_min 0.9633
_exptl_absorpt_correction_type multi-scan
_exptl_absorpt_process_details 'SORTAV (Blessing, 1995)'
_exptl_crystal_colour yellow
_exptl_crystal_density_diffrn 1.492
_exptl_crystal_density_method 'not measured'
_exptl_crystal_description block
_exptl_crystal_F_000 804
_exptl_crystal_size_max 0.30
_exptl_crystal_size_mid 0.28
_exptl_crystal_size_min 0.26
_refine_diff_density_max 0.782
_refine_diff_density_min -0.257
_refine_diff_density_rms 0.056
_refine_ls_extinction_method none
_refine_ls_goodness_of_fit_ref 1.043
_refine_ls_hydrogen_treatment mixed
_refine_ls_matrix_type full
_refine_ls_number_parameters 253
_refine_ls_number_reflns 3903
_refine_ls_number_restraints 0
_refine_ls_restrained_S_all 1.043
_refine_ls_R_factor_all 0.0478
_refine_ls_R_factor_gt 0.0369
_refine_ls_shift/su_max 0.000
_refine_ls_shift/su_mean 0.000
_refine_ls_structure_factor_coef Fsqd
_refine_ls_weighting_details 'calc w=1/[\s^2^(Fo^2^)+(0.0495P)^2^+0.8125P] where P=(Fo^2^+2Fc^2^)/3'
_refine_ls_weighting_scheme calc
_refine_ls_wR_factor_gt 0.0947
_refine_ls_wR_factor_ref 0.1010
_reflns_number_gt 3267
_reflns_number_total 3903
_reflns_threshold_expression >2sigma(I)
_cod_data_source_file om800963d_si_002.cif
_cod_data_source_block '[BH+](Pic-)'
_cod_original_sg_symbol_H-M 'P 21/n'
_cod_database_code 4068582

loop_
_symmetry_equiv_pos_as_xyz
'x, y, z'
'-x+1/2, y+1/2, -z+1/2'
'-x, -y, -z'
'x-1/2, -y-1/2, z-1/2'

loop_
_atom_site_label
_atom_site_type_symbol
_atom_site_fract_x
_atom_site_fract_y
_atom_site_fract_z
_atom_site_U_iso_or_equiv
_atom_site_adp_type
_atom_site_occupancy
_atom_site_symmetry_multiplicity
_atom_site_calc_flag
_atom_site_refinement_flags
O1 O 0.62146(13) 0.25176(5) -0.09475(9) 0.0209(2) Uani 1 1 d .
H1O H 0.576(3) 0.2922(12) -0.096(2) 0.054(6) Uiso 1 1 d .
O2 O -0.01051(12) 0.12946(4) 0.34392(9) 0.0202(2) Uani 1 1 d .
O3 O -0.01711(13) 0.09142(5) 0.09153(9) 0.0243(2) Uani 1 1 d .
O4 O -0.14725(13) -0.00218(5) 0.09134(10) 0.0280(2) Uani 1 1 d .
O5 O 0.26169(14) -0.15784(5) 0.32377(10) 0.0289(2) Uani 1 1 d .
O6 O 0.36148(16) -0.13157(6) 0.51443(11) 0.0367(3) Uani 1 1 d .
O7 O 0.34134(16) 0.08881(6) 0.64740(11) 0.0378(3) Uani 1 1 d .
O8 O 0.10602(13) 0.14172(5) 0.59211(9) 0.0243(2) Uani 1 1 d .
N1 N 0.59399(14) 0.22074(5) 0.01594(10) 0.0168(2) Uani 1 1 d .
N2 N 0.68109(14) 0.16608(5) 0.18461(10) 0.0174(2) Uani 1 1 d .
N3 N -0.04679(14) 0.03908(5) 0.14069(10) 0.0186(2) Uani 1 1 d .
N4 N 0.28393(16) -0.11848(6) 0.41033(12) 0.0246(3) Uani 1 1 d .
N5 N 0.20873(15) 0.09809(6) 0.57608(11) 0.0212(2) Uani 1 1 d .
C1 C 0.72453(16) 0.20984(6) 0.10407(12) 0.0165(3) Uani 1 1 d .
C2 C 0.89274(17) 0.24253(7) 0.11001(14) 0.0223(3) Uani 1 1 d .
H2A H 0.8842 0.2869 0.1435 0.033 Uiso 1 1 calc R
H2B H 0.9277 0.2449 0.0256 0.033 Uiso 1 1 calc R
H2C H 0.9780 0.2175 0.1649 0.033 Uiso 1 1 calc R
C3 C 0.49714(16) 0.14745(6) 0.15476(12) 0.0176(3) Uani 1 1 d .
C4 C 0.39156(19) 0.18927(7) 0.23485(13) 0.0252(3) Uani 1 1 d .
H4A H 0.4300 0.1814 0.3239 0.038 Uiso 1 1 calc R
H4B H 0.2702 0.1776 0.2165 0.038 Uiso 1 1 calc R
H4C H 0.4068 0.2356 0.2156 0.038 Uiso 1 1 calc R
C5 C 0.47061(19) 0.07498(7) 0.17976(14) 0.0240(3) Uani 1 1 d .
H5A H 0.5554 0.0492 0.1412 0.036 Uiso 1 1 calc R
H5B H 0.3550 0.0620 0.1436 0.036 Uiso 1 1 calc R
H5C H 0.4843 0.0671 0.2705 0.036 Uiso 1 1 calc R
C6 C 0.46737(17) 0.16625(6) 0.01212(12) 0.0173(3) Uani 1 1 d .
C7 C 0.28804(18) 0.19028(8) -0.03517(14) 0.0251(3) Uani 1 1 d .
H7A H 0.2627 0.2297 0.0111 0.038 Uiso 1 1 calc R
H7B H 0.2044 0.1561 -0.0223 0.038 Uiso 1 1 calc R
H7C H 0.2813 0.2005 -0.1248 0.038 Uiso 1 1 calc R
C8 C 0.52469(19) 0.11282(7) -0.07333(13) 0.0229(3) Uani 1 1 d .
H8A H 0.5319 0.1310 -0.1570 0.034 Uiso 1 1 calc R
H8B H 0.4415 0.0769 -0.0796 0.034 Uiso 1 1 calc R
H8C H 0.6374 0.0963 -0.0381 0.034 Uiso 1 1 calc R
C9 C 0.06362(16) 0.07481(6) 0.35851(12) 0.0162(3) Uani 1 1 d .
C10 C 0.04742(16) 0.02397(6) 0.26362(12) 0.0168(3) Uani 1 1 d .
C11 C 0.11478(17) -0.03784(6) 0.27789(13) 0.0187(3) Uani 1 1 d .
H11 H 0.0937 -0.0695 0.2130 0.022 Uiso 1 1 calc R
C12 C 0.21486(17) -0.05300(6) 0.39010(13) 0.0200(3) Uani 1 1 d .
C13 C 0.24628(17) -0.00722(7) 0.48457(13) 0.0197(3) Uani 1 1 d .
H13 H 0.3182 -0.0178 0.5595 0.024 Uiso 1 1 calc R
C14 C 0.17261(17) 0.05401(6) 0.46951(12) 0.0174(3) Uani 1 1 d .

loop_
_atom_site_aniso_label
_atom_site_aniso_U_11
_atom_site_aniso_U_22
_atom_site_aniso_U_33
_atom_site_aniso_U_23
_atom_site_aniso_U_13
_atom_site_aniso_U_12
O1 0.0261(5) 0.0202(5) 0.0170(5) 0.0060(4) 0.0043(4) 0.0006(4)
O2 0.0223(5) 0.0161(4) 0.0212(5) -0.0022(4) -0.0016(4) 0.0027(4)
O3 0.0313(6) 0.0204(5) 0.0212(5) 0.0033(4) 0.0031(4) 0.0033(4)
O4 0.0255(5) 0.0278(5) 0.0285(6) -0.0058(4) -0.0054(4) -0.0038(4)
O5 0.0343(6) 0.0190(5) 0.0340(6) -0.0024(4) 0.0064(5) 0.0038(4)
O6 0.0472(7) 0.0286(6) 0.0320(6) 0.0054(5) -0.0046(5) 0.0155(5)
O7 0.0383(7) 0.0354(6) 0.0340(6) -0.0070(5) -0.0182(5) 0.0041(5)
O8 0.0312(6) 0.0191(5) 0.0227(5) -0.0034(4) 0.0033(4) 0.0001(4)
N1 0.0173(5) 0.0176(5) 0.0153(5) 0.0036(4) 0.0009(4) -0.0014(4)
N2 0.0174(5) 0.0164(5) 0.0181(5) 0.0006(4) 0.0014(4) 0.0004(4)
N3 0.0175(5) 0.0191(5) 0.0190(5) -0.0025(4) 0.0017(4) 0.0025(4)
N4 0.0262(6) 0.0192(6) 0.0288(7) 0.0029(5) 0.0045(5) 0.0047(5)
N5 0.0240(6) 0.0196(6) 0.0191(6) 0.0009(4) -0.0015(5) -0.0037(5)
C1 0.0172(6) 0.0136(6) 0.0183(6) -0.0019(5) 0.0013(5) 0.0022(5)
C2 0.0178(7) 0.0199(6) 0.0282(7) 0.0026(5) -0.0008(5) -0.0013(5)
C3 0.0152(6) 0.0199(6) 0.0177(6) 0.0027(5) 0.0019(5) 0.0010(5)
C4 0.0246(7) 0.0306(7) 0.0209(7) 0.0022(6) 0.0056(6) 0.0080(6)
C5 0.0233(7) 0.0218(7) 0.0270(7) 0.0059(5) 0.0030(6) -0.0023(5)
C6 0.0167(6) 0.0170(6) 0.0178(6) 0.0017(5) 0.0010(5) -0.0018(5)
C7 0.0176(7) 0.0313(7) 0.0254(7) 0.0058(6) -0.0017(5) -0.0005(6)
C8 0.0257(7) 0.0225(7) 0.0199(7) -0.0033(5) 0.0002(5) -0.0028(5)
C9 0.0153(6) 0.0153(6) 0.0179(6) -0.0006(5) 0.0020(5) -0.0020(5)
C10 0.0158(6) 0.0177(6) 0.0167(6) 0.0001(5) 0.0013(5) -0.0008(5)
C11 0.0180(6) 0.0167(6) 0.0221(7) -0.0012(5) 0.0048(5) -0.0011(5)
C12 0.0206(7) 0.0157(6) 0.0238(7) 0.0031(5) 0.0032(5) 0.0022(5)
C13 0.0183(6) 0.0201(6) 0.0204(6) 0.0038(5) 0.0007(5) 0.0002(5)
C14 0.0172(6) 0.0175(6) 0.0174(6) -0.0007(5) 0.0014(5) -0.0021(5)

loop_
_atom_type_symbol
_atom_type_description
_atom_type_scat_dispersion_real
_atom_type_scat_dispersion_imag
_atom_type_scat_source
C C 0.0033 0.0016 'International Tables Vol C Tables 4.2.6.8 and 6.1.1.4'
H H 0.0000 0.0000 'International Tables Vol C Tables 4.2.6.8 and 6.1.1.4'
N N 0.0061 0.0033 'International Tables Vol C Tables 4.2.6.8 and 6.1.1.4'
O O 0.0106 0.0060 'International Tables Vol C Tables 4.2.6.8 and 6.1.1.4'

loop_
_geom_angle_atom_site_label_1
_geom_angle_atom_site_label_2
_geom_angle_atom_site_label_3
_geom_angle
_geom_angle_publ_flag
N1 O1 H1O 109.1(15) ?
C1 N1 O1 120.01(11) ?
C1 N1 C6 110.48(10) yes
O1 N1 C6 119.40(10) yes
C1 N2 C3 110.74(10) ?
O3 N3 O4 123.88(12) ?
O3 N3 C10 117.98(11) ?
O4 N3 C10 118.11(11) ?
O5 N4 O6 123.58(12) ?
O5 N4 C12 118.40(12) ?
O6 N4 C12 118.02(12) ?
O8 N5 O7 123.08(12) ?
O8 N5 C14 119.34(11) ?
O7 N5 C14 117.58(12) ?
N2 C1 N1 110.01(11) yes
N2 C1 C2 125.54(12) ?
N1 C1 C2 124.45(12) ?
C1 C2 H2A 109.5 ?
C1 C2 H2B 109.5 ?
H2A C2 H2B 109.5 ?
C1 C2 H2C 109.5 ?
H2A C2 H2C 109.5 ?
H2B C2 H2C 109.5 ?
N2 C3 C5 111.11(11) ?
N2 C3 C4 108.37(11) ?
C5 C3 C4 110.43(11) ?
N2 C3 C6 99.94(10) yes
C5 C3 C6 113.75(11) ?
C4 C3 C6 112.70(11) ?
C3 C4 H4A 109.5 ?
C3 C4 H4B 109.5 ?
H4A C4 H4B 109.5 ?
C3 C4 H4C 109.5 ?
H4A C4 H4C 109.5 ?
H4B C4 H4C 109.5 ?
C3 C5 H5A 109.5 ?
C3 C5 H5B 109.5 ?
H5A C5 H5B 109.5 ?
C3 C5 H5C 109.5 ?
H5A C5 H5C 109.5 ?
H5B C5 H5C 109.5 ?
N1 C6 C7 110.91(11) ?
N1 C6 C8 107.77(10) ?
C7 C6 C8 111.05(11) ?
N1 C6 C3 97.84(10) yes
C7 C6 C3 115.28(11) ?
C8 C6 C3 113.02(11) ?
C6 C7 H7A 109.5 ?
C6 C7 H7B 109.5 ?
H7A C7 H7B 109.5 ?
C6 C7 H7C 109.5 ?
H7A C7 H7C 109.5 ?
H7B C7 H7C 109.5 ?
C6 C8 H8A 109.5 ?
C6 C8 H8B 109.5 ?
H8A C8 H8B 109.5 ?
C6 C8 H8C 109.5 ?
H8A C8 H8C 109.5 ?
H8B C8 H8C 109.5 ?
O2 C9 C14 125.59(12) ?
O2 C9 C10 123.21(12) ?
C14 C9 C10 111.19(11) ?
C11 C10 C9 125.59(12) ?
C11 C10 N3 116.14(11) ?
C9 C10 N3 118.26(11) ?
C10 C11 C12 118.15(12) ?
C10 C11 H11 120.9 ?
C12 C11 H11 120.9 ?
C13 C12 C11 121.16(12) ?
C13 C12 N4 119.01(12) ?
C11 C12 N4 119.80(12) ?
C12 C13 C14 119.57(12) ?
C12 C13 H13 120.2 ?
C14 C13 H13 120.2 ?
C13 C14 C9 124.18(12) ?
C13 C14 N5 115.45(11) ?
C9 C14 N5 120.37(11) ?

loop_
_geom_bond_atom_site_label_1
_geom_bond_atom_site_label_2
_geom_bond_distance
_geom_bond_publ_flag
O1 N1 1.3868(14) yes
O1 H1O 0.90(2) ?
O2 C9 1.2604(16) ?
O3 N3 1.2276(15) ?
O4 N3 1.2300(15) ?
O5 N4 1.2254(16) ?
O6 N4 1.2354(17) ?
O7 N5 1.2305(16) ?
O8 N5 1.2289(15) ?
N1 C1 1.3271(17) yes
N1 C6 1.4906(16) yes
N2 C1 1.3174(17) yes
N2 C3 1.4918(17) yes
N3 C10 1.4654(17) ?
N4 C12 1.4502(17) ?
N5 C14 1.4566(17) ?
C1 C2 1.4758(18) ?
C2 H2A 0.9800 ?
C2 H2B 0.9800 ?
C2 H2C 0.9800 ?
C3 C5 1.5237(18) ?
C3 C4 1.5272(18) ?
C3 C6 1.5686(18) ?
C4 H4A 0.9800 ?
C4 H4B 0.9800 ?
C4 H4C 0.9800 ?
C5 H5A 0.9800 ?
C5 H5B 0.9800 ?
C5 H5C 0.9800 ?
C6 C7 1.5203(19) ?
C6 C8 1.5288(19) ?
C7 H7A 0.9800 ?
C7 H7B 0.9800 ?
C7 H7C 0.9800 ?
C8 H8A 0.9800 ?
C8 H8B 0.9800 ?
C8 H8C 0.9800 ?
C9 C14 1.4443(18) ?
C9 C10 1.4497(17) ?
C10 C11 1.3708(18) ?
C11 C12 1.3911(19) ?
C11 H11 0.9500 ?
C12 C13 1.3796(19) ?
C13 C14 1.3799(19) ?
C13 H13 0.9500 ?

loop_
_geom_hbond_atom_site_label_D
_geom_hbond_atom_site_label_H
_geom_hbond_atom_site_label_A
_geom_hbond_distance_DH
_geom_hbond_distance_HA
_geom_hbond_distance_DA
_geom_hbond_angle_DHA
_geom_hbond_site_symmetry_A
_geom_hbond_publ_flag
O1 H1O O2 0.90(2) 1.83(2) 2.6894(13) 160(2) 4_665 yes
O1 H1O O8 0.90(2) 2.41(2) 2.9725(14) 120.5(18) 4_665 yes
